data_2013527
loop_
_publ_author_name
'Kautz, Jason A.'
'Symes, R. Cameron'

_publ_section_title
;
 Polymeric potassium diaquahexa-\m-cyano-holmium(III)ruthenium(II)
 dihydrate
;
_journal_issue 9
_journal_name_full 'Acta Crystallographica Section C'
_journal_page_first i89
_journal_page_last i91
_journal_paper_doi 10.1107/S0108270103013350
_journal_volume 59
_journal_year 2003
_chemical_formula_iupac 'K [Ho Ru (C N)6], 2H2 O'
_chemical_formula_moiety 'K 1+, C6 Ho N6 Ru 1-, 2H2 O1'
_chemical_formula_sum 'C6 H4 Ho K N6 O2 Ru'
_chemical_formula_weight 533.28
_chemical_name_systematic ?
_space_group_IT_number 63
_symmetry_cell_setting orthorhombic
_symmetry_space_group_name_Hall '-C 2c 2'
_symmetry_space_group_name_H-M 'C m c m'
_atom_sites_solution_hydrogens geom
_atom_sites_solution_primary direct
_atom_sites_solution_secondary difmap
_audit_creation_method SHELXL-97
_cell_angle_alpha 90.00
_cell_angle_beta 90.00
_cell_angle_gamma 90.00
_cell_formula_units_Z 4
_cell_length_a 7.4019(11)
_cell_length_b 12.762(3)
_cell_length_c 14.2535(11)
_cell_measurement_reflns_used 25
_cell_measurement_temperature 293(2)
_cell_measurement_theta_max 15
_cell_measurement_theta_min 10
_cell_volume 1346.4(4)
_computing_cell_refinement 'CAD-4 Software'
_computing_data_collection 'CAD-4 Software (Enraf-Nonius, 1989)'
_computing_data_reduction 'XCAD4 (Harms, 1993)'
_computing_molecular_graphics 'ORTEP-3 for Windows (Farrugia, 1997)'
_computing_publication_material SHELXL97
_computing_structure_refinement 'SHELXL97 (Sheldrick, 1997)'
_computing_structure_solution 'SHELXS97 (Sheldrick, 1997)'
_diffrn_ambient_temperature 293(2)
_diffrn_measured_fraction_theta_full 0.483
_diffrn_measured_fraction_theta_max 0.998
_diffrn_measurement_device_type 'Enraf--Nonius CAD-4'
_diffrn_measurement_method \w-2\q
_diffrn_radiation_monochromator graphite
_diffrn_radiation_source 'fine-focus sealed tube'
_diffrn_radiation_type MoK\a
_diffrn_radiation_wavelength 0.71073
_diffrn_reflns_av_R_equivalents 0.0208
_diffrn_reflns_av_sigmaI/netI 0.0193
_diffrn_reflns_limit_h_max 10
_diffrn_reflns_limit_h_min -2
_diffrn_reflns_limit_k_max 17
_diffrn_reflns_limit_k_min -2
_diffrn_reflns_limit_l_max 19
_diffrn_reflns_limit_l_min -2
_diffrn_reflns_number 1795
_diffrn_reflns_theta_full 29.90
_diffrn_reflns_theta_max 29.90
_diffrn_reflns_theta_min 2.86
_diffrn_standards_decay_% 3.14
_diffrn_standards_interval_time 120
_diffrn_standards_number 3
_exptl_absorpt_coefficient_mu 7.282
_exptl_absorpt_correction_T_max 0.60797
_exptl_absorpt_correction_T_min 0.39699
_exptl_absorpt_correction_type numerical
_exptl_absorpt_process_details '(SHELXTL/PC; Sheldrick, 1995)'
_exptl_crystal_colour 'pale purple'
_exptl_crystal_density_diffrn 2.631
_exptl_crystal_density_method 'not measured'
_exptl_crystal_description parallelepiped
_exptl_crystal_F_000 992
_exptl_crystal_size_max 0.15
_exptl_crystal_size_mid 0.11
_exptl_crystal_size_min 0.07
_refine_diff_density_max 0.732
_refine_diff_density_min -1.029
_refine_ls_extinction_coef 0.00270(12)
_refine_ls_extinction_expression Fc^*^=kFc[1+0.001xFc^2^\l^3^/sin(2\q)]^-1/4^
_refine_ls_extinction_method SHELXL97
_refine_ls_goodness_of_fit_ref 1.106
_refine_ls_hydrogen_treatment constr
_refine_ls_matrix_type full
_refine_ls_number_parameters 64
_refine_ls_number_reflns 1080
_refine_ls_number_restraints 5
_refine_ls_restrained_S_all 1.104
_refine_ls_R_factor_all 0.0215
_refine_ls_R_factor_gt 0.0180
_refine_ls_shift/su_max <0.001
_refine_ls_shift/su_mean 0.000
_refine_ls_structure_factor_coef Fsqd
_refine_ls_weighting_details 'calc w = 1/[\s^2^(Fo^2^)+(0.0119P)^2^+7.6136P] where P = (Fo^2^+2Fc^2^)/3'
_refine_ls_weighting_scheme calc
_refine_ls_wR_factor_gt 0.0401
_refine_ls_wR_factor_ref 0.0410
_reflns_number_gt 982
_reflns_number_total 1080
_reflns_threshold_expression I>2\s(I)
_cod_data_source_file ta1406.cif
_cod_data_source_block I
_cod_depositor_comments
;
The following automatic conversions were performed:
'_symmetry_cell_setting' value 'Orthorhombic' changed to 'orthorhombic'
according to '/home/saulius/struct/CIF-dictionaries/cif_core.dic'
dictionary named 'cif_core.dic' version 2.4.1 from 2010-06-29.

Automatic conversion script
Id: cif_fix_enum 1527 2010-12-29 10:47:43Z saulius 

The following automatic conversions were performed:

'_symmetry_cell_setting' value 'Orthorhombic' changed to
'orthorhombic' according to
/home/saulius/struct/CIF-dictionaries/cif_core.dic dictionary named
'cif_core.dic' version 2.4.1 from 2010-06-29.

Automatic conversion script
Id: cif_fix_values 1715 2011-07-08 13:25:40Z adriana 
;
_cod_database_code 2013527
_cod_database_fobs_code 2013527

loop_
_symmetry_equiv_pos_as_xyz
'x, y, z'
'-x, -y, z+1/2'
'-x, y, -z+1/2'
'x, -y, -z'
'x+1/2, y+1/2, z'
'-x+1/2, -y+1/2, z+1/2'
'-x+1/2, y+1/2, -z+1/2'
'x+1/2, -y+1/2, -z'
'-x, -y, -z'
'x, y, -z-1/2'
'x, -y, z-1/2'
'-x, y, z'
'-x+1/2, -y+1/2, -z'
'x+1/2, y+1/2, -z-1/2'
'x+1/2, -y+1/2, z-1/2'
'-x+1/2, y+1/2, z'

loop_
_atom_site_label
_atom_site_fract_x
_atom_site_fract_y
_atom_site_fract_z
_atom_site_U_iso_or_equiv
_atom_site_adp_type
_atom_site_calc_flag
_atom_site_refinement_flags
_atom_site_occupancy
_atom_site_disorder_assembly
_atom_site_disorder_group
_atom_site_type_symbol
Ho 0.0000 0.16990(2) 0.2500 0.01019(9) Uani d S 1 . . Ho
N1 0.0000 0.2812(3) 0.3921(3) 0.0223(8) Uani d S 1 . . N
O1 0.2531(5) 0.2885(3) 0.2500 0.0296(7) Uani d SD 1 . . O
H1 0.3212 0.2880 0.2962 0.060(16) Uiso d RD 1 . . H
K 0.0000 0.46556(12) 0.2500 0.0244(3) Uani d S 1 . . K
C1 0.0000 0.3580(3) 0.4353(3) 0.0164(8) Uani d S 1 . . C
Ru 0.0000 0.5000 0.5000 0.01067(10) Uani d S 1 . . Ru
C2 0.1949(4) 0.4489(2) 0.58943(19) 0.0156(5) Uani d . 1 . . C
O2 0.5000 0.3321(4) 0.3957(3) 0.0438(10) Uani d SD 1 . . O
H2A 0.5000 0.2974 0.4442 0.053 Uiso d SRD 1 . . H
H2B 0.5000 0.3931 0.4147 0.053 Uiso d SRD 1 . . H
N2 0.3000(4) 0.4221(2) 0.64496(19) 0.0229(5) Uani d . 1 . . N

loop_
_atom_site_aniso_label
_atom_site_aniso_U_11
_atom_site_aniso_U_22
_atom_site_aniso_U_33
_atom_site_aniso_U_12
_atom_site_aniso_U_13
_atom_site_aniso_U_23
Ho 0.00991(12) 0.01051(12) 0.01014(12) 0.000 0.000 0.000
N1 0.027(2) 0.0167(16) 0.0235(18) 0.000 0.000 -0.0066(16)
O1 0.0219(15) 0.0409(19) 0.0259(16) -0.0146(16) 0.000 0.000
K 0.0287(7) 0.0260(7) 0.0186(6) 0.000 0.000 0.000
C1 0.0170(18) 0.0178(18) 0.0143(17) 0.000 0.000 0.0016(15)
Ru 0.01170(19) 0.01066(18) 0.00964(19) 0.000 0.000 0.00031(15)
C2 0.0177(12) 0.0162(12) 0.0128(11) 0.0017(11) 0.0011(11) -0.0002(10)
O2 0.047(2) 0.050(2) 0.034(2) 0.000 0.000 0.000(2)
N2 0.0205(12) 0.0293(13) 0.0189(11) 0.0087(12) -0.0018(10) 0.0016(11)

loop_
_atom_type_symbol
_atom_type_description
_atom_type_scat_dispersion_real
_atom_type_scat_dispersion_imag
_atom_type_scat_source
C C 0.0033 0.0016 'International Tables Vol C Tables 4.2.6.8 and 6.1.1.4'
H H 0.0000 0.0000 'International Tables Vol C Tables 4.2.6.8 and 6.1.1.4'
N N 0.0061 0.0033 'International Tables Vol C Tables 4.2.6.8 and 6.1.1.4'
O O 0.0106 0.0060 'International Tables Vol C Tables 4.2.6.8 and 6.1.1.4'
K K 0.2009 0.2494 'International Tables Vol C Tables 4.2.6.8 and 6.1.1.4'
Ru Ru -1.2594 0.8363 'International Tables Vol C Tables 4.2.6.8 and 6.1.1.4'
Ho Ho -0.2175 4.6783 'International Tables Vol C Tables 4.2.6.8 and 6.1.1.4'

loop_
_geom_angle_atom_site_label_1
_geom_angle_atom_site_label_2
_geom_angle_atom_site_label_3
_geom_angle_site_symmetry_1
_geom_angle_site_symmetry_3
_geom_angle
_geom_angle_publ_flag
O1 Ho O1 . 3 102.15(19) y
O1 Ho N2 . 15_455 141.61(6) y
O1 Ho N2 3 15_455 80.11(10) ?
O1 Ho N2 . 13_556 80.11(10) y
O1 Ho N2 3 13_556 141.61(6) ?
N2 Ho N2 15_455 13_556 121.70(13) y
O1 Ho N2 . 8_456 141.61(6) ?
O1 Ho N2 3 8_456 80.11(10) ?
N2 Ho N2 15_455 8_456 76.78(13) y
N2 Ho N2 13_556 8_456 75.77(13) y
O1 Ho N2 . 6_554 80.12(10) y
O1 Ho N2 3 6_554 141.61(6) ?
N2 Ho N2 15_455 6_554 75.77(13) ?
N2 Ho N2 13_556 6_554 76.78(13) ?
N2 Ho N2 8_456 6_554 121.70(13) ?
O1 Ho N1 . . 68.86(7) y
O1 Ho N1 3 . 68.86(7) ?
N2 Ho N1 15_455 . 142.01(7) y
N2 Ho N1 13_556 . 76.77(10) y
N2 Ho N1 8_456 . 76.77(10) ?
N2 Ho N1 6_554 . 142.01(7) ?
O1 Ho N1 . 10_556 68.86(7) ?
O1 Ho N1 3 10_556 68.86(7) ?
N2 Ho N1 15_455 10_556 76.77(10) ?
N2 Ho N1 13_556 10_556 142.01(7) ?
N2 Ho N1 8_456 10_556 142.01(7) ?
N2 Ho N1 6_554 10_556 76.77(10) ?
N1 Ho N1 . 10_556 109.93(19) ?
C1 N1 Ho . . 157.2(4) y
H1 O1 Ho . . 117.9 ?
N1 C1 Ru . . 174.8(4) y
C2 Ru C2 9_566 . 180.0 y
C2 Ru C2 9_566 4_566 90.41(16) y
C2 Ru C2 . 4_566 89.59(16) y
C2 Ru C2 9_566 12 89.59(16) ?
C2 Ru C2 . 12 90.41(16) ?
C2 Ru C2 4_566 12 180.0 ?
C2 Ru C1 9_566 9_566 89.90(11) y
C2 Ru C1 . 9_566 90.10(11) y
C2 Ru C1 4_566 9_566 89.90(11) ?
C2 Ru C1 12 9_566 90.10(11) ?
C2 Ru C1 9_566 . 90.10(11) ?
C2 Ru C1 . . 89.90(11) y
C2 Ru C1 4_566 . 90.10(11) ?
C2 Ru C1 12 . 89.90(11) ?
C1 Ru C1 9_566 . 180.0 ?
N2 C2 Ru . . 175.8(3) y
H2A O2 H2B . . 103 ?
C2 N2 Ho . 13_556 167.9(3) y
H1 O1 H1 . 10_556 105 ?

loop_
_geom_bond_atom_site_label_1
_geom_bond_atom_site_label_2
_geom_bond_site_symmetry_2
_geom_bond_distance
_geom_bond_publ_flag
Ho O1 . 2.409(3) y
Ho O1 3 2.409(3) ?
Ho N1 . 2.474(4) y
Ho N1 10_556 2.474(4) ?
Ho N2 15_455 2.411(3) ?
Ho N2 13_556 2.411(3) ?
Ho N2 8_456 2.411(3) ?
Ho N2 6_554 2.411(3) y
N1 C1 . 1.157(5) y
O1 H1 . 0.83 ?
C1 Ru . 2.034(4) y
Ru C2 9_566 2.032(3) ?
Ru C2 . 2.032(3) y
Ru C2 4_566 2.032(3) ?
Ru C2 12 2.032(3) ?
Ru C1 9_566 2.034(4) ?
C2 N2 . 1.161(4) y
O2 H2A . 0.82 ?
O2 H2B . 0.82 ?
N2 Ho 13_556 2.411(3) ?
K O1 . 2.936(4) y
K C1 . 2.977(4) y
K N1 . 3.105(4) y
K C2 9_566 2.917(3) y
K N2 9_566 3.038(3) y

loop_
_geom_hbond_atom_site_label_D
_geom_hbond_atom_site_label_H
_geom_hbond_atom_site_label_A
_geom_hbond_site_symmetry_A
_geom_hbond_distance_DH
_geom_hbond_distance_HA
_geom_hbond_distance_DA
_geom_hbond_angle_DHA
_geom_hbond_publ_flag
O1 H1 O2 . 0.83 2.02 2.821(4) 162 y
O2 H2A N1 13_556 0.82 2.54 3.353(6) 171 y
